data_2104467
loop_
_publ_author_name
'Kr\"uger, Hannes'
'Lazi\'c, Biljana'
'Arroyabe, Erik'
'Kahlenberg, Volker'

_publ_section_title
;
 Modulated structure and phase transitions of Sr~10~Ga~6~O~19~
;
_journal_coeditor_code SN5086
_journal_issue 5
_journal_name_full 'Acta Crystallographica Section B'
_journal_page_first 587
_journal_page_last 592
_journal_paper_doi 10.1107/S0108768109026974
_journal_volume 65
_journal_year 2009
_chemical_formula_sum 'Ga6 O19 Sr10'
_chemical_formula_weight 1598.5
_chemical_name_systematic ' ?'
_space_group_ssg_name C2/c(0\b0)s0
_symmetry_cell_setting monoclinic
_audit_creation_method
;
  Jana2000 Version : 18/12/2007
  STOE X-RED
  enCIFer 1.3
;
_cell_angle_alpha 90
_cell_angle_beta 103.551(3)
_cell_angle_gamma 90
_cell_formula_units_Z 8
_cell_length_a 34.9145(13)
_cell_length_b 7.9369(2)
_cell_length_c 15.9150(7)
_cell_measurement_reflns_used 21142
_cell_measurement_temperature 298
_cell_measurement_theta_max 27.33
_cell_measurement_theta_min 1.31
_cell_modulation_dimension 1
_cell_volume 4287.5(3)
_computing_cell_refinement 'STOE X-AREA'
_computing_data_collection 'STOE X-AREA'
_computing_data_reduction 'STOE X-RED'
_computing_molecular_graphics DRAWxtl
_computing_publication_material 'Jana2000 (Petricek, Dusek & Palatinus, 2000)'
_computing_structure_refinement 'Jana2000 (Petricek, Dusek & Palatinus, 2000)'
_diffrn_ambient_temperature 298
_diffrn_detector_area_resol_mean 6.67
_diffrn_measured_fraction_theta_full 0.98
_diffrn_measurement_device '2-circle goniometer'
_diffrn_measurement_device_type 'STOE IPDS 2'
_diffrn_measurement_method 'rotation method'
_diffrn_radiation_monochromator 'plane graphite'
_diffrn_radiation_type 'Mo K\a'
_diffrn_radiation_wavelength 0.71073
_diffrn_reflns_av_R_equivalents 0.0707
_diffrn_reflns_av_sigmaI/netI 0.0641
_diffrn_reflns_limit_h_max 42
_diffrn_reflns_limit_h_min -42
_diffrn_reflns_limit_index_m_1_max 1
_diffrn_reflns_limit_index_m_1_min -1
_diffrn_reflns_limit_k_max 9
_diffrn_reflns_limit_k_min -9
_diffrn_reflns_limit_l_max 18
_diffrn_reflns_limit_l_min -19
_diffrn_reflns_number 47585
_diffrn_reflns_reduction_process
; STOE X-AREA/INTEGRATE 1.39
  elliptical profiles, parameters A=11.1,B=2.9,EMS=0.057
  5% overlap tolerance
  q-vector profile factor 0.8
;
_diffrn_reflns_theta_full 25.87
_diffrn_reflns_theta_max 25.87
_diffrn_reflns_theta_min 1.20
_exptl_absorpt_coefficient_mu 32.134
_exptl_absorpt_correction_T_max 0.188
_exptl_absorpt_correction_T_min 0.065
_exptl_absorpt_correction_type gaussian
_exptl_absorpt_process_details '(Jana2000; Petricek, Dusek & Palatinus, 2000)'
_exptl_crystal_colour colourless
_exptl_crystal_density_diffrn 4.9512
_exptl_crystal_description fragment
_exptl_crystal_F_000 5741
_exptl_crystal_size_max 0.200
_exptl_crystal_size_mid 0.140
_exptl_crystal_size_min 0.100
_refine_diff_density_max 5.43
_refine_diff_density_min -4.45
_refine_ls_extinction_coef 204E1(11)
_refine_ls_extinction_method 'B-C type 1 Gaussian isotropic (Becker & Coppens, 1974)'
_refine_ls_goodness_of_fit_ref 2.65
_refine_ls_number_parameters 947
_refine_ls_number_reflns 15579
_refine_ls_R_factor_all 0.1383
_refine_ls_R_factor_gt 0.0840
_refine_ls_shift/su_max 0.0005
_refine_ls_shift/su_mean 0.0000
_refine_ls_structure_factor_coef F
_refine_ls_weighting_details w=1/(\s^2^(F)+0.0001F^2^)
_refine_ls_weighting_scheme sigma
_refine_ls_wR_factor_gt 0.0677
_refine_ls_wR_factor_ref 0.0734
_reflns_number_gt 10533
_reflns_number_total 15579
_reflns_threshold_expression I>3\s(I)
_cod_data_source_file sn5086.cif
_cod_data_source_block RTmod
_cod_depositor_comments
;
The following automatic conversions were performed:
'_exptl_absorpt_correction_type' value 'Gaussian' changed to 'gaussian'
according to '/home/saulius/struct/CIF-dictionaries/cif_core.dic'
dictionary named 'cif_core.dic' version 2.4.1 from 2010-06-29.

Automatic conversion script
Id: cif_fix_enum 1527 2010-12-29 10:47:43Z saulius 

The following automatic conversions were performed:

'_exptl_absorpt_correction_type' value 'Gaussian' changed to
'gaussian' according to
/home/saulius/struct/CIF-dictionaries/cif_core.dic dictionary named
'cif_core.dic' version 2.4.1 from 2010-06-29.

Automatic conversion script
Id: cif_fix_values 1715 2011-07-08 13:25:40Z adriana 
;
_cod_database_code 2104467
_cod_database_fobs_code 2104467

loop_
_space_group_symop_ssg_id
_space_group_symop_ssg_operation_algebraic
1 x1,x2,x3,x4
2 -x1,x2,1/2-x3,1/2+x4
3 -x1,-x2,-x3,-x4
4 x1,-x2,1/2+x3,1/2-x4
5 1/2+x1,1/2+x2,x3,x4
6 1/2-x1,1/2+x2,1/2-x3,1/2+x4
7 1/2-x1,1/2-x2,-x3,-x4
8 1/2+x1,1/2-x2,1/2+x3,1/2-x4

loop_
_atom_site_type_symbol
_atom_site_label
_atom_site_fract_x
_atom_site_fract_y
_atom_site_fract_z
_atom_site_U_iso_or_equiv
_atom_site_adp_type
_atom_site_calc_flag
_atom_site_refinement_flags
_atom_site_occupancy
_atom_site_disorder_assembly
_atom_site_disorder_group
Sr Sr1 0.12665(2) 0.25388(11) 0.33080(4) 0.0189(2) Uani d . 1 . .
Sr Sr2 0.11980(2) 0.70640(11) 0.07581(4) 0.0190(2) Uani d . 1 . .
Sr Sr3 0.064701(19) 0.44971(10) 0.16632(4) 0.0150(2) Uani d . 1 . .
Sr Sr4 0.00307(2) 0.75540(11) 0.02750(5) 0.0188(2) Uani d . 1 . .
Sr Sr5 0.18709(2) 0.02136(11) 0.47955(5) 0.0184(2) Uani d . 1 . .
Sr Sr6 0.12327(3) 0.75273(12) 0.31782(5) 0.0269(3) Uani d . 1 . .
Sr Sr7 0.24952(3) 0.22230(14) 0.35131(6) 0.0297(3) Uani d . 1 . .
Sr Sr8 0.13223(4) 0.24973(16) 0.06015(6) 0.0341(4) Uani d . 1 . .
Sr Sr9 0 0.70626(15) 0.25 0.0208(4) Uani d . 1 . .
Sr Sr10 0 0.15425(16) 0.25 0.0231(4) Uani d . 1 . .
Sr Sr11 0.25377(2) 0.24876(12) 0.12156(5) 0.0212(3) Uani d . 1 . .
Ga Ga1 0.05641(2) 0.53690(12) -0.09006(5) 0.0140(2) Uani d . 1 . .
Ga Ga2 0.06408(2) 0.99057(11) -0.06778(5) 0.0151(3) Uani d . 1 . .
Ga Ga3 0.07387(3) 0.99282(11) 0.15147(5) 0.0144(3) Uani d . 1 . .
Ga Ga4 0.17987(2) 0.97267(12) 0.21489(5) 0.0138(2) Uani d . 1 . .
Ga Ga5 0.18539(2) 0.50883(11) 0.23602(5) 0.0140(3) Uani d . 1 . .
Ga Ga6 0.19506(2) 0.49157(11) 0.46424(5) 0.0145(3) Uani d . 1 . .
O O1 0.18381(18) 0.0558(10) 0.3223(4) 0.027(2) Uani d . 1 . .
O O2 0.16692(19) 0.3213(9) 0.4929(4) 0.033(2) Uani d . 1 . .
O O3 0.02288(19) 0.0815(9) 0.8560(3) 0.030(2) Uani d . 1 . .
O O4 0.06491(17) 0.7680(8) 0.1670(3) 0.0223(19) Uani d . 1 . .
O O5 0.22824(19) 0.4425(12) 0.2062(5) 0.038(3) Uani d . 1 . .
O O6 0.05170(16) 0.0492(8) 0.0379(3) 0.0206(17) Uani d . 1 . .
O O7 0.1887(2) 0.4651(11) 0.3482(4) 0.031(3) Uani d . 1 . .
O O8 0.13548(16) 0.4493(10) 0.1818(4) 0.027(2) Uani d . 1 . .
O O9 0.06597(15) 0.1615(7) 0.2220(3) 0.0168(16) Uani d . 1 . .
O O10 0.08152(16) 0.4870(7) 0.8252(3) 0.0203(17) Uani d . 1 . .
O O11 0.0607(3) 0.7640(10) -0.0634(5) 0.046(4) Uani d . 1 . .
O O12 0.12773(18) 0.9882(9) 0.1545(5) 0.021(2) Uani d . 1 . .
O O13 0.2453(2) 0.4666(18) 0.5109(5) 0.056(5) Uani d . 1 . .
O O14 0.07445(18) 0.4457(8) 0.0168(3) 0.026(2) Uani d . 1 . .
O O15 0.11442(16) 0.0357(10) -0.0708(4) 0.028(2) Uani d . 1 . .
O O16 0.1868(2) 0.7428(9) 0.2318(5) 0.030(3) Uani d . 1 . .
O O17 0.00338(15) 0.5050(10) 0.8752(4) 0.027(2) Uani d . 1 . .
O O18 0.1826(3) 0.7078(11) 0.4740(5) 0.037(4) Uani d . 1 . .
O O19 0.2032(2) 0.0429(10) 0.1338(4) 0.028(2) Uani d . 1 . .

loop_
_atom_site_aniso_label
_atom_site_aniso_U_11
_atom_site_aniso_U_22
_atom_site_aniso_U_33
_atom_site_aniso_U_12
_atom_site_aniso_U_13
_atom_site_aniso_U_23
_atom_site_aniso_type_symbol
Sr1 0.0177(3) 0.0180(5) 0.0189(3) 0.0003(3) 0.0001(3) -0.0003(3) Sr
Sr2 0.0237(4) 0.0171(5) 0.0178(3) -0.0001(3) 0.0082(3) -0.0010(3) Sr
Sr3 0.0128(3) 0.0164(4) 0.0152(3) -0.0003(3) 0.0021(2) 0.0020(3) Sr
Sr4 0.0198(4) 0.0200(5) 0.0163(3) 0.0046(3) 0.0033(3) 0.0017(3) Sr
Sr5 0.0166(3) 0.0196(4) 0.0175(3) 0.0032(3) 0.0011(3) 0.0012(3) Sr
Sr6 0.0377(5) 0.0206(5) 0.0216(4) -0.0091(4) 0.0057(3) -0.0009(3) Sr
Sr7 0.0273(4) 0.0268(6) 0.0399(5) 0.0036(4) 0.0179(4) 0.0058(4) Sr
Sr8 0.0528(7) 0.0302(8) 0.0242(4) 0.0163(6) 0.0186(4) 0.0004(4) Sr
Sr9 0.0276(6) 0.0207(6) 0.0142(4) 0 0.0053(4) 0 Sr
Sr10 0.0203(5) 0.0254(7) 0.0258(5) 0 0.0097(4) 0 Sr
Sr11 0.0197(4) 0.0256(6) 0.0191(3) -0.0014(3) 0.0064(3) -0.0018(3) Sr
Ga1 0.0147(4) 0.0147(5) 0.0128(3) -0.0019(3) 0.0036(3) -0.0019(3) Ga
Ga2 0.0154(4) 0.0154(5) 0.0145(4) 0.0026(3) 0.0037(3) 0.0015(3) Ga
Ga3 0.0153(4) 0.0127(5) 0.0138(4) 0.0033(3) 0.0003(3) -0.0006(3) Ga
Ga4 0.0149(4) 0.0138(5) 0.0130(4) 0.0004(3) 0.0042(3) 0.0007(3) Ga
Ga5 0.0146(4) 0.0142(5) 0.0129(4) 0.0013(3) 0.0027(3) -0.0002(3) Ga
Ga6 0.0158(4) 0.0140(5) 0.0133(4) -0.0001(3) 0.0024(3) 0.0003(3) Ga
O1 0.028(3) 0.037(5) 0.018(3) 0.004(3) 0.008(2) -0.006(3) O
O2 0.039(4) 0.038(4) 0.031(3) -0.015(3) 0.022(3) 0.000(3) O
O3 0.037(4) 0.038(4) 0.016(3) 0.020(3) 0.004(2) -0.002(2) O
O4 0.026(3) 0.017(3) 0.024(3) 0.003(3) 0.005(2) -0.003(2) O
O5 0.025(3) 0.038(6) 0.060(5) 0.005(4) 0.031(3) 0.005(4) O
O6 0.023(3) 0.019(3) 0.018(2) 0.006(2) 0.000(2) -0.002(2) O
O7 0.046(5) 0.029(6) 0.018(3) -0.009(4) 0.007(3) 0.002(3) O
O8 0.016(3) 0.040(5) 0.024(3) -0.001(3) 0.002(2) 0.001(3) O
O9 0.022(3) 0.012(3) 0.017(2) -0.002(2) 0.007(2) -0.0008(19) O
O10 0.026(3) 0.018(3) 0.019(2) 0.005(2) 0.009(2) 0.001(2) O
O11 0.071(8) 0.028(5) 0.046(5) -0.004(5) 0.030(5) -0.003(3) O
O12 0.020(3) 0.021(4) 0.021(4) -0.002(3) 0.003(3) 0.005(3) O
O13 0.015(3) 0.118(15) 0.035(5) -0.001(5) 0.009(3) 0.009(6) O
O14 0.036(3) 0.030(4) 0.013(2) 0.002(3) 0.007(2) -0.005(2) O
O15 0.019(3) 0.042(6) 0.023(3) 0.000(3) 0.005(2) -0.006(3) O
O16 0.031(4) 0.014(4) 0.044(5) -0.002(3) 0.010(3) 0.005(3) O
O17 0.012(3) 0.040(6) 0.031(3) -0.003(3) 0.006(2) -0.005(3) O
O18 0.061(8) 0.023(5) 0.032(5) 0.000(5) 0.020(5) 0.003(3) O
O19 0.033(4) 0.030(5) 0.022(3) -0.006(3) 0.009(3) 0.000(3) O

loop_
_atom_site_displace_Fourier_atom_site_label
_atom_site_displace_Fourier_axis
_atom_site_displace_Fourier_wave_vector_seq_id
_atom_site_displace_Fourier_param_cos
_atom_site_displace_Fourier_param_sin
Sr1 x 1 0.00186(3) -0.00110(3)
Sr1 y 1 0.00755(18) 0.01151(19)
Sr1 z 1 0.00304(8) -0.00036(8)
Sr2 x 1 0.00029(4) -0.00213(4)
Sr2 y 1 -0.0017(2) 0.01907(18)
Sr2 z 1 0.00338(8) -0.00329(8)
Sr3 x 1 0.00071(3) -0.00029(3)
Sr3 y 1 -0.00007(17) -0.00885(17)
Sr3 z 1 0.00017(8) -0.00644(7)
Sr4 x 1 0.00413(4) -0.00487(4)
Sr4 y 1 0.01269(19) -0.0163(2)
Sr4 z 1 0.00200(8) -0.00422(8)
Sr5 x 1 0.00108(3) -0.00089(3)
Sr5 y 1 0.00600(19) 0.00270(19)
Sr5 z 1 -0.00273(8) -0.00912(8)
Sr6 x 1 -0.00332(4) -0.00066(4)
Sr6 y 1 0.0158(2) -0.0061(2)
Sr6 z 1 0.00546(9) -0.00718(9)
Sr7 x 1 -0.00146(4) 0.00244(4)
Sr7 y 1 -0.0272(2) -0.0077(2)
Sr7 z 1 -0.00832(10) 0.00220(10)
Sr8 x 1 0.00592(5) 0.00210(5)
Sr8 y 1 0.0311(2) 0.0151(3)
Sr8 z 1 0.00117(9) -0.00535(10)
Sr9 x 1 -0.00604(6) 0.00492(6)
Sr9 y 1 0 0
Sr9 z 1 -0.00369(11) -0.00069(12)
Sr10 x 1 0.00476(5) -0.00069(5)
Sr10 y 1 0 0
Sr10 z 1 -0.00067(12) -0.00439(12)
Sr11 x 1 0.00225(4) 0.00320(4)
Sr11 y 1 0.0196(2) -0.0205(2)
Sr11 z 1 -0.00124(9) 0.00217(8)
Ga1 x 1 0.00048(4) -0.00251(4)
Ga1 y 1 -0.0009(2) -0.0108(2)
Ga1 z 1 0.00230(8) 0.00014(9)
Ga2 x 1 0.00243(4) -0.00168(4)
Ga2 y 1 0.0125(2) -0.0041(2)
Ga2 z 1 0.00102(9) -0.00285(9)
Ga3 x 1 0.00472(4) -0.00203(4)
Ga3 y 1 0.0083(2) 0.0019(2)
Ga3 z 1 -0.00522(9) 0.00022(9)
Ga4 x 1 -0.00155(4) 0.00016(4)
Ga4 y 1 0.0019(2) 0.0096(2)
Ga4 z 1 -0.00515(8) 0.00243(9)
Ga5 x 1 0.00108(4) 0.00182(4)
Ga5 y 1 0.0136(2) 0.0057(2)
Ga5 z 1 0.00450(8) 0.00129(9)
Ga6 x 1 0.00027(4) 0.00364(4)
Ga6 y 1 0.0083(2) -0.0092(2)
Ga6 z 1 -0.00051(9) -0.00078(9)
O1 x 1 -0.0038(3) 0.0005(3)
O1 y 1 -0.0035(17) 0.0389(15)
O1 z 1 -0.0061(6) -0.0038(6)
O2 x 1 0.0023(3) -0.0040(3)
O2 y 1 0.0039(16) 0.0099(15)
O2 z 1 0.0009(7) -0.0045(6)
O3 x 1 -0.0025(3) -0.0018(3)
O3 y 1 -0.0145(15) -0.0052(15)
O3 z 1 0.0015(6) -0.0020(6)
O4 x 1 0.0043(3) -0.0060(3)
O4 y 1 0.0092(13) -0.0025(13)
O4 z 1 -0.0003(6) -0.0021(6)
O5 x 1 -0.0004(3) -0.0021(3)
O5 y 1 0.0403(18) -0.0230(19)
O5 z 1 -0.0082(8) -0.0055(8)
O6 x 1 -0.0023(3) 0.0008(2)
O6 y 1 0.0055(13) 0.0071(13)
O6 z 1 -0.0011(6) -0.0002(6)
O7 x 1 0.0101(3) -0.0007(4)
O7 y 1 -0.0415(16) 0.0092(19)
O7 z 1 0.0031(6) -0.0008(7)
O8 x 1 0.0010(3) -0.0005(2)
O8 y 1 0.0121(16) 0.0266(15)
O8 z 1 0.0069(6) 0.0010(6)
O9 x 1 0.0057(2) -0.0004(3)
O9 y 1 -0.0022(12) 0.0010(12)
O9 z 1 0.0016(5) 0.0015(5)
O10 x 1 -0.0019(3) -0.0042(3)
O10 y 1 -0.0022(13) -0.0028(13)
O10 z 1 -0.0004(6) -0.0041(6)
O11 x 1 0.0074(5) -0.0102(4)
O11 y 1 0.0061(17) -0.0055(18)
O11 z 1 0.0079(8) -0.0039(8)
O12 x 1 0.0024(3) -0.0013(3)
O12 y 1 0.0276(13) 0.0021(17)
O12 z 1 -0.0282(6) 0.0068(9)
O13 x 1 0.0010(3) 0.0003(3)
O13 y 1 0.061(3) -0.049(3)
O13 z 1 0.0138(8) -0.0038(9)
O14 x 1 0.0020(3) 0.0041(3)
O14 y 1 0.0012(15) 0.0093(14)
O14 z 1 0.0017(6) 0.0001(6)
O15 x 1 0.0006(3) -0.0017(3)
O15 y 1 0.0445(15) -0.0071(18)
O15 z 1 -0.0067(6) -0.0045(6)
O16 x 1 -0.0084(3) 0.0040(4)
O16 y 1 0.0065(15) 0.0121(16)
O16 z 1 0.0102(8) 0.0166(8)
O17 x 1 0.0000(2) -0.0013(2)
O17 y 1 -0.0016(17) -0.0404(16)
O17 z 1 0.0039(7) 0.0077(6)
O18 x 1 -0.0159(4) 0.0036(5)
O18 y 1 0.0028(16) 0.0000(18)
O18 z 1 -0.0189(7) -0.0045(9)
O19 x 1 0.0083(3) -0.0010(3)
O19 y 1 -0.0058(16) -0.0289(16)
O19 z 1 0.0097(7) -0.0087(7)

loop_
_atom_site_Fourier_wave_vector_seq_id
_atom_site_Fourier_wave_vector_x
_atom_site_Fourier_wave_vector_z
1 0.00000 0.00000

loop_
_atom_site_U_Fourier_atom_site_label
_atom_site_U_Fourier_tens_elem
_atom_site_U_Fourier_wave_vector_seq_id
_atom_site_U_Fourier_param_cos
_atom_site_U_Fourier_param_sin
Sr1 U11 1 -0.0006(5) 0.0012(5)
Sr1 U22 1 -0.0001(8) 0.0026(8)
Sr1 U33 1 -0.0031(6) -0.0018(6)
Sr1 U12 1 -0.0005(5) -0.0004(5)
Sr1 U13 1 -0.0015(4) -0.0020(4)
Sr1 U23 1 -0.0051(5) 0.0010(5)
Sr2 U11 1 -0.0033(6) 0.0130(6)
Sr2 U22 1 -0.0010(8) -0.0008(8)
Sr2 U33 1 0.0011(6) 0.0053(6)
Sr2 U12 1 -0.0026(5) -0.0010(5)
Sr2 U13 1 0.0008(5) 0.0062(5)
Sr2 U23 1 0.0015(5) -0.0012(5)
Sr3 U11 1 0.0008(5) 0.0009(5)
Sr3 U22 1 -0.0010(7) -0.0001(7)
Sr3 U33 1 -0.0003(5) 0.0029(5)
Sr3 U12 1 -0.0014(4) 0.0017(4)
Sr3 U13 1 0.0004(4) 0.0013(4)
Sr3 U23 1 0.0024(5) 0.0019(5)
Sr4 U11 1 -0.0044(6) -0.0039(6)
Sr4 U22 1 0.0010(8) 0.0048(8)
Sr4 U33 1 -0.0005(6) 0.0002(6)
Sr4 U12 1 -0.0002(5) -0.0007(5)
Sr4 U13 1 0.0002(5) 0.0013(5)
Sr4 U23 1 0.0009(5) 0.0013(5)
Sr5 U11 1 -0.0033(5) -0.0019(5)
Sr5 U22 1 0.0061(8) 0.0076(8)
Sr5 U33 1 -0.0023(6) -0.0053(6)
Sr5 U12 1 0.0007(5) 0.0032(5)
Sr5 U13 1 -0.0014(4) 0.0010(4)
Sr5 U23 1 -0.0030(5) 0.0024(5)
Sr6 U11 1 0.0136(7) -0.0208(7)
Sr6 U22 1 0.0099(9) -0.0046(9)
Sr6 U33 1 -0.0098(7) -0.0026(7)
Sr6 U12 1 -0.0077(6) 0.0131(6)
Sr6 U13 1 -0.0093(5) -0.0004(6)
Sr6 U23 1 0.0026(5) 0.0058(6)
Sr7 U11 1 0.0124(7) 0.0019(7)
Sr7 U22 1 0.0142(9) -0.0043(11)
Sr7 U33 1 0.0230(8) -0.0152(8)
Sr7 U12 1 0.0126(6) -0.0022(6)
Sr7 U13 1 0.0205(6) -0.0023(6)
Sr7 U23 1 0.0095(6) -0.0082(7)
Sr8 U11 1 0.0441(10) 0.0193(10)
Sr8 U22 1 0.0197(10) 0.0124(12)
Sr8 U33 1 0.0083(7) 0.0129(7)
Sr8 U12 1 0.0263(8) 0.0082(8)
Sr8 U13 1 0.0154(6) 0.0162(7)
Sr8 U23 1 0.0047(6) 0.0028(7)
Sr9 U11 1 0 0
Sr9 U22 1 0 0
Sr9 U33 1 0 0
Sr9 U12 1 -0.0002(8) -0.0022(8)
Sr9 U13 1 0 0
Sr9 U23 1 -0.0017(7) 0.0011(7)
Sr10 U11 1 0 0
Sr10 U22 1 0 0
Sr10 U33 1 0 0
Sr10 U12 1 -0.0031(7) -0.0014(8)
Sr10 U13 1 0 0
Sr10 U23 1 0.0004(8) -0.0006(8)
Sr11 U11 1 0.0020(6) -0.0030(6)
Sr11 U22 1 0.0099(9) -0.0159(9)
Sr11 U33 1 -0.0020(6) -0.0004(6)
Sr11 U12 1 -0.0057(5) 0.0053(6)
Sr11 U13 1 -0.0030(4) -0.0014(5)
Sr11 U23 1 -0.0018(5) 0.0012(6)
Ga1 U11 1 -0.0033(6) 0.0007(6)
Ga1 U22 1 0.0019(9) -0.0004(9)
Ga1 U33 1 -0.0012(6) -0.0009(6)
Ga1 U12 1 0.0022(5) -0.0044(5)
Ga1 U13 1 0.0003(5) 0.0004(5)
Ga1 U23 1 -0.0014(6) -0.0024(5)
Ga2 U11 1 0.0048(6) -0.0027(6)
Ga2 U22 1 0.0026(9) 0.0002(9)
Ga2 U33 1 0.0013(6) -0.0002(6)
Ga2 U12 1 0.0016(5) 0.0005(6)
Ga2 U13 1 0.0054(5) -0.0016(5)
Ga2 U23 1 0.0042(6) 0.0023(6)
Ga3 U11 1 0.0052(6) -0.0026(6)
Ga3 U22 1 -0.0006(8) -0.0007(9)
Ga3 U33 1 0.0022(6) -0.0019(7)
Ga3 U12 1 0.0014(5) 0.0009(6)
Ga3 U13 1 -0.0006(5) 0.0015(5)
Ga3 U23 1 -0.0010(5) 0.0006(6)
Ga4 U11 1 0.0007(6) -0.0040(6)
Ga4 U22 1 0.0031(8) 0.0029(9)
Ga4 U33 1 0.0008(6) 0.0029(6)
Ga4 U12 1 0.0006(5) 0.0008(5)
Ga4 U13 1 0.0008(5) 0.0009(5)
Ga4 U23 1 0.0006(6) 0.0009(5)
Ga5 U11 1 0.0019(6) 0.0035(6)
Ga5 U22 1 0.0028(8) 0.0004(9)
Ga5 U33 1 0.0005(6) 0.0015(6)
Ga5 U12 1 -0.0005(5) 0.0043(5)
Ga5 U13 1 0.0018(5) 0.0027(5)
Ga5 U23 1 0.0002(5) -0.0005(6)
Ga6 U11 1 -0.0013(6) 0.0040(6)
Ga6 U22 1 -0.0026(9) 0.0018(9)
Ga6 U33 1 0.0009(6) 0.0017(6)
Ga6 U12 1 -0.0007(6) 0.0000(5)
Ga6 U13 1 -0.0005(5) -0.0024(5)
Ga6 U23 1 0.0001(6) -0.0009(5)
O1 U11 1 0.013(5) -0.010(5)
O1 U22 1 0.009(9) 0.003(7)
O1 U33 1 0.002(5) -0.004(5)
O1 U12 1 0.015(5) 0.004(5)
O1 U13 1 0.005(4) -0.005(4)
O1 U23 1 0.001(5) -0.008(4)
O2 U11 1 0.021(6) 0.017(6)
O2 U22 1 -0.002(8) 0.018(7)
O2 U33 1 -0.003(6) -0.008(5)
O2 U12 1 -0.004(5) -0.021(5)
O2 U13 1 0.001(4) -0.010(4)
O2 U23 1 -0.006(5) 0.001(5)
O3 U11 1 -0.028(5) 0.005(5)
O3 U22 1 -0.022(7) -0.004(7)
O3 U33 1 0.000(4) 0.000(4)
O3 U12 1 -0.015(5) 0.003(5)
O3 U13 1 0.002(4) 0.008(4)
O3 U23 1 0.006(4) 0.003(4)
O4 U11 1 -0.012(5) -0.009(5)
O4 U22 1 0.001(6) 0.000(6)
O4 U33 1 -0.013(5) 0.008(5)
O4 U12 1 0.003(4) -0.004(4)
O4 U13 1 -0.011(4) 0.000(4)
O4 U23 1 0.002(4) 0.002(4)
O5 U11 1 0.013(5) 0.003(5)
O5 U22 1 0.036(9) 0.013(10)
O5 U33 1 0.029(7) 0.045(8)
O5 U12 1 0.015(5) 0.006(5)
O5 U13 1 0.024(5) 0.018(5)
O5 U23 1 0.012(6) -0.006(6)
O6 U11 1 -0.006(4) -0.004(4)
O6 U22 1 0.006(6) 0.006(6)
O6 U33 1 0.000(4) -0.004(4)
O6 U12 1 -0.003(4) -0.007(4)
O6 U13 1 0.001(3) -0.007(3)
O6 U23 1 -0.005(4) -0.002(4)
O7 U11 1 -0.004(6) 0.060(8)
O7 U22 1 -0.012(7) 0.019(9)
O7 U33 1 -0.007(5) 0.002(5)
O7 U12 1 0.008(5) -0.041(6)
O7 U13 1 0.001(4) 0.006(5)
O7 U23 1 0.010(4) 0.002(5)
O8 U11 1 -0.002(4) -0.003(4)
O8 U22 1 0.014(8) 0.020(7)
O8 U33 1 0.012(5) 0.002(5)
O8 U12 1 0.008(4) 0.001(4)
O8 U13 1 -0.003(4) -0.003(3)
O8 U23 1 0.004(5) 0.013(4)
O9 U11 1 -0.004(4) 0.005(5)
O9 U22 1 -0.004(5) -0.004(5)
O9 U33 1 0.009(4) 0.003(4)
O9 U12 1 0.000(4) 0.001(4)
O9 U13 1 0.000(3) 0.007(3)
O9 U23 1 0.004(4) -0.007(4)
O10 U11 1 -0.009(5) 0.007(4)
O10 U22 1 0.001(6) 0.003(6)
O10 U33 1 0.002(5) -0.001(4)
O10 U12 1 -0.001(4) 0.003(4)
O10 U13 1 -0.005(4) -0.001(3)
O10 U23 1 0.006(4) 0.000(4)
O11 U11 1 -0.080(10) 0.010(9)
O11 U22 1 0.009(8) 0.004(8)
O11 U33 1 -0.023(7) 0.023(7)
O11 U12 1 0.014(7) -0.004(7)
O11 U13 1 -0.042(7) 0.028(6)
O11 U23 1 -0.006(6) -0.006(6)
O12 U11 1 0.009(4) -0.012(5)
O12 U22 1 -0.005(6) 0.009(8)
O12 U33 1 -0.003(5) 0.001(9)
O12 U12 1 0.003(4) 0.004(5)
O12 U13 1 0.001(4) -0.002(5)
O12 U23 1 0.004(4) -0.015(6)
O13 U11 1 0.004(5) 0.012(5)
O13 U22 1 -0.055(17) 0.105(19)
O13 U33 1 0.004(6) 0.033(7)
O13 U12 1 0.002(7) 0.004(8)
O13 U13 1 0.002(4) 0.008(5)
O13 U23 1 -0.013(8) 0.034(9)
O14 U11 1 0.007(6) 0.004(5)
O14 U22 1 -0.011(7) 0.022(7)
O14 U33 1 -0.003(4) -0.005(4)
O14 U12 1 0.002(4) 0.010(4)
O14 U13 1 0.008(4) -0.004(4)
O14 U23 1 0.004(4) 0.000(4)
O15 U11 1 0.006(4) -0.001(4)
O15 U22 1 -0.028(7) -0.013(10)
O15 U33 1 -0.003(5) -0.008(5)
O15 U12 1 0.005(4) 0.002(5)
O15 U13 1 -0.003(4) 0.002(4)
O15 U23 1 0.023(4) 0.009(5)
O16 U11 1 0.016(6) 0.011(7)
O16 U22 1 -0.003(7) 0.007(7)
O16 U33 1 -0.006(7) 0.012(7)
O16 U12 1 -0.004(5) 0.002(5)
O16 U13 1 0.002(5) 0.017(5)
O16 U23 1 0.005(5) 0.003(5)
O17 U11 1 -0.004(5) 0.002(4)
O17 U22 1 -0.004(10) -0.013(7)
O17 U33 1 -0.016(6) 0.004(5)
O17 U12 1 -0.017(4) 0.005(4)
O17 U13 1 -0.005(4) 0.000(4)
O17 U23 1 0.006(5) 0.002(4)
O18 U11 1 -0.059(9) -0.010(13)
O18 U22 1 -0.007(7) 0.012(9)
O18 U33 1 -0.009(6) 0.017(8)
O18 U12 1 0.014(6) 0.007(8)
O18 U13 1 -0.009(6) 0.009(8)
O18 U23 1 -0.001(5) 0.013(6)
O19 U11 1 -0.001(5) -0.029(6)
O19 U22 1 -0.012(8) -0.004(7)
O19 U33 1 0.010(5) -0.011(5)
O19 U12 1 -0.006(5) 0.008(5)
O19 U13 1 -0.003(4) -0.007(5)
O19 U23 1 0.000(5) 0.001(5)

loop_
_atom_type_symbol
_atom_type_scat_dispersion_real
_atom_type_scat_dispersion_imag
_atom_type_scat_source
Ga 0.231 1.608 'International Tables Vol C Tables  4.2.6.8 and 6.1.1.4'
O 0.011 0.006 'International Tables Vol C Tables  4.2.6.8 and 6.1.1.4'
Sr -1.531 3.250 'International Tables Vol C Tables  4.2.6.8 and 6.1.1.4'

loop_
_cell_wave_vector_seq_id
_cell_wave_vector_x
_cell_wave_vector_y
_cell_wave_vector_z
1 0.00000 0.42880 0.00000

loop_
_exptl_crystal_face_index_h
_exptl_crystal_face_index_k
_exptl_crystal_face_index_l
_exptl_crystal_face_perp_dist
0 -9 8 0.0540
1 0 0 0.0480
-10 1 2 0.0300
1 -5 4 0.0562
-1 11 -7 0.0298
2 -1 5 0.0887
-10 -3 -5 0.0684
-4 -1 -9 0.0678
3 -1 11 0.1026
-11 -1 4 0.0276
8 -1 -7 0.1058
15 1 -7 0.0967
15 2 -1 0.0615
7 1 -11 0.0926

loop_
_geom_angle_atom_site_label_1
_geom_angle_atom_site_label_2
_geom_angle_atom_site_label_3
_geom_angle_site_symmetry_1
_geom_angle_site_symmetry_2
_geom_angle_site_symmetry_3
_geom_angle_publ_flag
_geom_angle_max
_geom_angle_min
_geom_angle_av
O1 Sr1 O2 . . . yes 90.7(4) 81.8(4) 86.3(4)
O1 Sr1 O7 . . . yes 78.8(5) 74.4(5) 76.7(5)
O1 Sr1 O8 . . . yes 98.7(4) 87.3(4) 93.0(4)
O1 Sr1 O9 . . . yes 118.5(4) 99.3(4) 108.9(4)
O1 Sr1 O10 . . 4_564 yes 169.9(4) 156.0(4) 163.2(4)
O1 Sr1 O11 . . 4_565 yes 137.6(4) 127.2(4) 131.7(4)
O1 Sr1 O12 . . 1_545 yes 59.1(3) 53.7(3) 56.0(3)
O1 Sr1 O15 . . 4_555 yes 82.1(4) 69.9(4) 76.2(4)
O2 Sr1 O7 . . . yes 65.4(4) 61.4(4) 63.5(4)
O2 Sr1 O8 . . . yes 124.8(4) 121.3(4) 123.0(4)
O2 Sr1 O9 . . . yes 155.5(4) 149.6(4) 152.5(4)
O2 Sr1 O10 . . 4_564 yes 96.1(4) 89.9(4) 93.0(4)
O2 Sr1 O11 . . 4_565 yes 82.7(4) 71.0(4) 77.1(4)
O2 Sr1 O12 . . 1_545 yes 144.4(4) 137.8(4) 141.4(4)
O2 Sr1 O15 . . 4_555 yes 78.5(4) 71.8(4) 75.2(4)
O7 Sr1 O8 . . . yes 63.8(3) 59.2(3) 61.5(3)
O7 Sr1 O9 . . . yes 142.1(4) 138.0(4) 140.4(4)
O7 Sr1 O10 . . 4_564 yes 99.2(4) 78.3(4) 88.8(4)
O7 Sr1 O11 . . 4_565 yes 138.4(4) 121.3(4) 129.6(4)
O7 Sr1 O12 . . 1_545 yes 116.5(4) 99.2(3) 107.4(4)
O7 Sr1 O15 . . 4_555 yes 136.7(3) 125.5(3) 131.1(3)
O8 Sr1 O9 . . . yes 81.3(3) 78.8(3) 80.2(3)
O8 Sr1 O10 . . 4_564 yes 77.1(4) 71.3(4) 74.2(4)
O8 Sr1 O11 . . 4_565 yes 140.0(4) 127.6(3) 133.6(4)
O8 Sr1 O12 . . 1_545 yes 73.9(4) 65.8(3) 69.6(4)
O8 Sr1 O15 . . 4_555 yes 164.8(4) 151.8(4) 158.4(4)
O9 Sr1 O10 . . 4_564 yes 78.8(3) 78.0(3) 78.5(3)
O9 Sr1 O11 . . 4_565 yes 80.3(4) 72.3(4) 75.9(4)
O9 Sr1 O12 . . 1_545 yes 59.9(3) 52.5(3) 56.1(3)
O9 Sr1 O15 . . 4_555 yes 87.2(3) 85.2(3) 86.3(3)
O10 Sr1 O11 4_564 . 4_565 yes 66.1(4) 58.9(4) 62.5(4)
O10 Sr1 O12 4_564 . 1_545 yes 132.2(3) 118.4(3) 125.0(3)
O10 Sr1 O15 4_564 . 4_555 yes 124.6(4) 113.9(4) 119.2(4)
O11 Sr1 O12 4_565 . 1_545 yes 123.7(4) 121.9(3) 122.6(4)
O11 Sr1 O15 4_565 . 4_555 yes 58.9(4) 55.1(4) 56.9(4)
O2 Sr2 O4 4_564 . . yes 179.7(4) 164.2(4) 171.8(4)
O2 Sr2 O8 4_564 . . yes 106.4(4) 99.3(4) 102.8(4)
O2 Sr2 O11 4_564 . . yes 98.7(5) 86.2(5) 92.8(5)
O2 Sr2 O12 4_564 . . yes 123.9(4) 95.8(5) 110.2(5)
O2 Sr2 O14 4_564 . . yes 107.6(4) 91.1(4) 99.4(4)
O2 Sr2 O15 4_564 . 1_565 yes 70.2(4) 65.5(4) 68.0(4)
O2 Sr2 O16 4_564 . . yes 96.6(4) 78.9(4) 87.7(4)
O4 Sr2 O8 . . . yes 86.8(4) 78.3(3) 82.3(4)
O4 Sr2 O11 . . . yes 89.7(5) 79.5(4) 84.6(5)
O4 Sr2 O12 . . . yes 69.2(4) 61.6(4) 65.5(4)
O4 Sr2 O14 . . . yes 86.1(4) 81.9(4) 83.9(4)
O4 Sr2 O15 . . 1_565 yes 112.8(3) 100.8(3) 106.9(3)
O4 Sr2 O16 . . . yes 99.8(4) 85.3(4) 92.8(4)
O8 Sr2 O11 . . . yes 136.6(5) 127.7(4) 131.9(4)
O8 Sr2 O12 . . . yes 128.7(4) 96.0(4) 112.3(4)
O8 Sr2 O14 . . . yes 69.2(3) 68.1(3) 68.7(3)
O8 Sr2 O15 . . 1_565 yes 172.2(3) 168.5(3) 170.4(3)
O8 Sr2 O16 . . . yes 67.9(4) 57.6(4) 62.7(4)
O11 Sr2 O12 . . . yes 113.8(4) 89.3(5) 102.5(4)
O11 Sr2 O14 . . . yes 67.5(4) 62.0(4) 64.3(4)
O11 Sr2 O15 . . 1_565 yes 59.2(4) 47.3(4) 53.6(4)
O11 Sr2 O16 . . . yes 171.3(4) 156.2(5) 163.7(5)
O12 Sr2 O14 . . . yes 150.7(4) 143.1(4) 146.4(4)
O12 Sr2 O15 . . 1_565 yes 87.9(4) 53.1(3) 70.2(4)
O12 Sr2 O16 . . . yes 67.7(4) 57.0(4) 62.6(4)
O14 Sr2 O15 . . 1_565 yes 115.4(3) 113.7(3) 114.3(3)
O14 Sr2 O16 . . . yes 136.7(4) 125.4(3) 130.8(4)
O4 Sr3 O8 . . . yes 90.8(4) 88.6(4) 89.8(4)
O4 Sr3 O9 . . . yes 164.5(3) 152.7(4) 158.7(4)
O4 Sr3 O10 . . 4_564 yes 81.9(4) 74.0(4) 78.0(4)
O4 Sr3 O14 . . . yes 91.7(4) 90.4(4) 91.1(4)
O4 Sr3 O17 . . 3_566 yes 82.7(5) 79.7(4) 81.2(4)
O8 Sr3 O9 . . . yes 94.6(4) 88.7(4) 91.6(4)
O8 Sr3 O10 . . 4_564 yes 87.9(4) 81.2(4) 84.4(4)
O8 Sr3 O14 . . . yes 76.1(4) 72.7(4) 74.3(4)
O8 Sr3 O17 . . 3_566 yes 170.9(5) 159.4(4) 165.7(5)
O9 Sr3 O10 . . 4_564 yes 82.8(4) 79.3(4) 81.0(4)
O9 Sr3 O14 . . . yes 115.2(4) 104.3(4) 109.8(4)
O9 Sr3 O17 . . 3_566 yes 105.2(4) 94.6(4) 100.0(4)
O10 Sr3 O14 4_564 . . yes 158.8(4) 153.3(4) 156.1(4)
O10 Sr3 O17 4_564 . 3_566 yes 111.9(4) 95.6(4) 103.6(4)
O14 Sr3 O17 . . 3_566 yes 104.5(4) 86.7(4) 95.5(4)
O3 Sr4 O4 3_566 . . yes 79.9(4) 70.1(4) 74.9(4)
O3 Sr4 O6 3_566 . 1_565 yes 82.5(4) 80.6(4) 81.5(4)
O3 Sr4 O6 3_566 . 3_565 yes 69.1(3) 66.9(3) 68.0(3)
O3 Sr4 O11 3_566 . . yes 144.5(4) 139.5(5) 142.0(4)
O3 Sr4 O14 3_566 . 3_565 yes 92.2(4) 86.4(3) 89.3(4)
O3 Sr4 O17 3_566 . 1_554 yes 162.7(4) 154.0(3) 158.7(3)
O3 Sr4 O17 3_566 . 3_566 yes 84.4(4) 81.3(4) 82.9(4)
O4 Sr4 O6 . . 1_565 yes 69.4(3) 61.1(3) 65.0(3)
O4 Sr4 O6 . . 3_565 yes 142.5(4) 127.0(4) 134.7(4)
O4 Sr4 O11 . . . yes 88.2(4) 79.3(4) 83.7(4)
O4 Sr4 O14 . . 3_565 yes 135.2(3) 132.9(3) 134.0(3)
O4 Sr4 O17 . . 1_554 yes 122.8(3) 118.5(3) 120.6(3)
O4 Sr4 O17 . . 3_566 yes 76.3(3) 70.4(3) 73.2(3)
O6 Sr4 O6 1_565 . 3_565 yes 87.5(3) 81.1(3) 84.3(3)
O6 Sr4 O11 1_565 . . yes 63.6(4) 58.9(4) 61.0(4)
O6 Sr4 O14 1_565 . 3_565 yes 158.8(3) 152.2(3) 155.7(3)
O6 Sr4 O17 1_565 . 1_554 yes 118.2(3) 115.3(3) 116.6(3)
O6 Sr4 O17 1_565 . 3_566 yes 143.9(3) 131.8(3) 137.7(3)
O6 Sr4 O6 3_565 . 1_565 yes 87.5(3) 81.1(3) 84.3(3)
O6 Sr4 O11 3_565 . . yes 116.7(4) 103.8(4) 110.3(4)
O6 Sr4 O14 3_565 . 3_565 yes 77.1(4) 65.4(3) 71.3(3)
O6 Sr4 O17 3_565 . 1_554 yes 111.0(3) 93.7(3) 102.4(3)
O6 Sr4 O17 3_565 . 3_566 yes 133.0(3) 115.8(4) 124.8(4)
O11 Sr4 O14 . . 3_565 yes 128.9(4) 125.5(4) 127.2(4)
O11 Sr4 O17 . . 1_554 yes 60.0(4) 56.6(4) 58.4(4)
O11 Sr4 O17 . . 3_566 yes 121.3(4) 120.1(4) 120.7(4)
O14 Sr4 O17 3_565 . 1_554 yes 71.1(3) 68.9(3) 70.0(3)
O14 Sr4 O17 3_565 . 3_566 yes 66.5(3) 57.5(3) 62.2(3)
O17 Sr4 O17 3_566 . 1_554 yes 91.8(4) 84.7(4) 88.3(4)
O1 Sr5 O2 . . . yes 95.6(4) 88.1(4) 91.8(4)
O1 Sr5 O13 . . 7_556 yes 86.1(5) 81.3(5) 83.0(5)
O1 Sr5 O15 . . 4_555 yes 88.6(4) 79.3(4) 83.9(4)
O1 Sr5 O18 . . 1_545 yes 100.6(5) 89.8(5) 94.6(5)
O1 Sr5 O19 . . 4_555 yes 177.1(5) 158.9(4) 164.7(5)
O2 Sr5 O13 . . 7_556 yes 124.2(7) 85.8(7) 105.0(7)
O2 Sr5 O15 . . 4_555 yes 95.0(5) 75.2(5) 85.0(5)
O2 Sr5 O18 . . 1_545 yes 172.8(6) 144.5(6) 158.8(6)
O2 Sr5 O19 . . 4_555 yes 103.3(4) 90.1(4) 96.5(4)
O13 Sr5 O15 7_556 . 4_555 yes 166.3(5) 158.4(6) 161.8(6)
O13 Sr5 O18 7_556 . 1_545 yes 99.3(8) 91.2(8) 95.3(8)
O13 Sr5 O19 7_556 . 4_555 yes 95.5(5) 77.9(5) 87.5(5)
O15 Sr5 O18 4_555 . 1_545 yes 82.5(6) 70.2(6) 76.2(6)
O15 Sr5 O19 4_555 . 4_555 yes 114.5(4) 95.2(4) 104.8(4)
O18 Sr5 O19 1_545 . 4_555 yes 87.4(5) 72.7(5) 79.3(5)
O1 Sr6 O4 1_565 . . yes 115.5(3) 102.4(3) 109.4(3)
O1 Sr6 O7 1_565 . . yes 95.6(3) 94.5(4) 94.9(4)
O1 Sr6 O8 1_565 . . yes 115.4(3) 108.5(3) 111.9(3)
O1 Sr6 O10 1_565 . 4_564 yes 175.9(3) 168.2(4) 171.4(3)
O1 Sr6 O12 1_565 . . yes 58.0(3) 52.2(3) 54.8(3)
O1 Sr6 O15 1_565 . 4_565 yes 73.1(4) 68.6(4) 70.9(4)
O1 Sr6 O16 1_565 . . yes 58.6(4) 53.8(4) 56.5(4)
O1 Sr6 O18 1_565 . . yes 82.9(5) 67.7(4) 74.9(4)
O4 Sr6 O7 . . . yes 129.3(4) 113.1(3) 121.3(3)
O4 Sr6 O8 . . . yes 73.6(3) 65.2(3) 69.4(3)
O4 Sr6 O10 . . 4_564 yes 80.0(3) 69.6(3) 75.0(3)
O4 Sr6 O12 . . . yes 60.9(4) 50.6(3) 55.9(3)
O4 Sr6 O15 . . 4_565 yes 117.8(4) 108.2(4) 113.1(4)
O4 Sr6 O16 . . . yes 107.7(4) 81.2(4) 94.8(4)
O4 Sr6 O18 . . . yes 177.1(4) 169.4(5) 173.5(5)
O7 Sr6 O8 . . . yes 57.7(3) 47.5(2) 52.2(3)
O7 Sr6 O10 . . 4_564 yes 88.6(4) 73.5(4) 81.1(4)
O7 Sr6 O12 . . . yes 119.5(4) 105.5(3) 112.1(4)
O7 Sr6 O15 . . 4_565 yes 129.0(3) 120.1(4) 124.8(3)
O7 Sr6 O16 . . . yes 59.3(4) 53.6(4) 56.4(4)
O7 Sr6 O18 . . . yes 57.6(5) 53.1(4) 55.2(4)
O8 Sr6 O10 . . 4_564 yes 75.2(4) 61.5(3) 68.5(3)
O8 Sr6 O12 . . . yes 86.7(4) 78.6(3) 82.3(4)
O8 Sr6 O15 . . 4_565 yes 177.2(3) 172.1(4) 174.7(4)
O8 Sr6 O16 . . . yes 61.3(4) 50.6(3) 56.0(4)
O8 Sr6 O18 . . . yes 111.3(4) 103.1(5) 107.2(4)
O10 Sr6 O12 4_564 . . yes 132.9(3) 126.2(3) 129.0(3)
O10 Sr6 O15 4_564 . 4_565 yes 119.0(4) 97.9(4) 108.4(4)
O10 Sr6 O16 4_564 . . yes 134.0(4) 111.7(4) 122.9(4)
O10 Sr6 O18 4_564 . . yes 106.7(4) 92.6(5) 100.1(4)
O12 Sr6 O15 . . 4_565 yes 104.9(4) 99.5(5) 102.1(4)
O12 Sr6 O16 . . . yes 63.1(4) 50.4(3) 56.7(4)
O12 Sr6 O18 . . . yes 132.0(5) 123.6(4) 127.7(5)
O15 Sr6 O16 4_565 . . yes 131.5(4) 120.2(4) 126.2(4)
O15 Sr6 O18 4_565 . . yes 72.7(5) 68.0(4) 70.0(5)
O16 Sr6 O18 . . . yes 94.3(5) 77.3(5) 85.8(5)
O1 Sr7 O2 . . 7_556 yes 138.1(4) 123.2(3) 130.7(4)
O1 Sr7 O5 . . . yes 108.3(3) 84.4(4) 96.3(4)
O1 Sr7 O5 . . 6_545 yes 84.4(4) 75.8(4) 79.9(4)
O1 Sr7 O7 . . . yes 80.6(5) 66.5(4) 73.6(5)
O1 Sr7 O13 . . . yes 110.6(4) 97.1(4) 103.8(4)
O1 Sr7 O13 . . 7_556 yes 77.7(5) 74.6(4) 76.0(4)
O1 Sr7 O16 . . 6_545 yes 143.4(4) 126.9(4) 134.9(4)
O1 Sr7 O19 . . 6_555 yes 167.3(4) 137.7(4) 152.4(4)
O5 Sr7 O5 . . 6_545 yes 116.0(5) 94.8(5) 105.9(5)
O5 Sr7 O7 . . . yes 63.6(4) 59.3(4) 61.6(4)
O5 Sr7 O13 . . . yes 115.1(6) 92.3(5) 103.2(5)
O5 Sr7 O13 . . 7_556 yes 168.6(4) 158.6(7) 163.4(5)
O5 Sr7 O16 . . 6_545 yes 76.5(4) 66.3(4) 70.9(4)
O5 Sr7 O19 . . 6_555 yes 69.4(4) 61.4(3) 65.4(4)
O5 Sr7 O5 6_545 . . yes 116.0(5) 94.8(5) 105.9(5)
O5 Sr7 O7 6_545 . . yes 157.5(4) 140.7(4) 148.9(4)
O5 Sr7 O13 6_545 . . yes 152.0(5) 147.5(4) 149.3(5)
O5 Sr7 O13 6_545 . 7_556 yes 89.1(7) 72.7(6) 80.8(6)
O5 Sr7 O16 6_545 . 6_545 yes 69.1(5) 58.7(4) 64.0(4)
O5 Sr7 O19 6_545 . 6_555 yes 128.6(4) 116.2(4) 122.6(4)
O7 Sr7 O13 . . . yes 60.1(4) 50.6(4) 55.8(4)
O7 Sr7 O13 . . 7_556 yes 114.5(5) 99.3(6) 107.3(5)
O7 Sr7 O16 . . 6_545 yes 130.4(4) 123.1(5) 127.2(4)
O7 Sr7 O19 . . 6_555 yes 89.2(5) 71.9(4) 79.6(4)
O13 Sr7 O13 . . 7_556 yes 78.0(7) 64.8(7) 71.3(7)
O13 Sr7 O16 . . 6_545 yes 129.1(4) 113.3(4) 121.0(4)
O13 Sr7 O19 . . 6_555 yes 73.5(6) 57.2(4) 64.7(5)
O13 Sr7 O13 7_556 . . yes 78.0(6) 64.8(7) 71.3(7)
O13 Sr7 O16 7_556 . 6_545 yes 126.2(4) 115.0(4) 120.6(4)
O13 Sr7 O19 7_556 . 6_555 yes 134.7(4) 103.3(5) 119.2(5)
O16 Sr7 O19 6_545 . 6_555 yes 64.2(4) 57.6(4) 60.9(4)
O6 Sr8 O8 . . . yes 112.6(4) 100.8(3) 106.5(3)
O6 Sr8 O12 . . 1_545 yes 65.6(3) 53.3(3) 59.3(3)
O6 Sr8 O14 . . . yes 72.6(4) 65.5(4) 69.1(4)
O6 Sr8 O15 . . . yes 66.2(4) 61.0(3) 63.5(3)
O6 Sr8 O18 . . 4_564 yes 139.2(4) 131.9(4) 135.9(4)
O6 Sr8 O19 . . . yes 120.5(4) 107.9(3) 113.9(4)
O8 Sr8 O12 . . 1_545 yes 99.1(5) 88.4(4) 93.5(5)
O8 Sr8 O14 . . . yes 75.3(4) 70.5(3) 72.8(3)
O8 Sr8 O15 . . . yes 178.4(4) 160.4(4) 169.2(4)
O8 Sr8 O18 . . 4_564 yes 121.6(5) 109.2(5) 115.5(5)
O8 Sr8 O19 . . . yes 103.4(3) 94.2(4) 99.0(4)
O12 Sr8 O14 1_545 . . yes 123.5(4) 115.1(4) 119.6(4)
O12 Sr8 O15 1_545 . . yes 91.2(4) 76.8(4) 84.3(4)
O12 Sr8 O18 1_545 . 4_564 yes 137.2(5) 113.6(5) 125.1(5)
O12 Sr8 O19 1_545 . . yes 63.4(4) 56.0(4) 59.7(4)
O14 Sr8 O15 . . . yes 105.5(4) 92.2(4) 98.9(4)
O14 Sr8 O18 . . 4_564 yes 126.1(5) 99.6(5) 113.0(5)
O14 Sr8 O19 . . . yes 173.3(3) 166.4(4) 169.9(4)
O15 Sr8 O18 . . 4_564 yes 78.3(4) 70.4(5) 74.2(5)
O15 Sr8 O19 . . . yes 93.2(4) 84.0(4) 88.8(4)
O18 Sr8 O19 4_564 . . yes 77.2(5) 63.6(4) 70.1(5)
O3 Sr9 O3 3_566 . 4_564 yes 90.2(4) 89.0(4) 89.6(4)
O3 Sr9 O4 3_566 . . yes 77.8(4) 69.2(4) 73.9(4)
O3 Sr9 O4 3_566 . 2_555 yes 102.6(4) 81.5(4) 91.9(4)
O3 Sr9 O10 3_566 . 3_566 yes 97.5(3) 77.0(3) 87.2(3)
O3 Sr9 O10 3_566 . 4_564 yes 147.9(4) 124.8(4) 136.4(4)
O3 Sr9 O17 3_566 . 3_566 yes 91.0(4) 82.3(4) 87.3(4)
O3 Sr9 O17 3_566 . 4_564 yes 178.7(4) 144.4(4) 161.5(4)
O3 Sr9 O3 4_564 . 3_566 yes 90.2(4) 89.0(4) 89.6(4)
O3 Sr9 O4 4_564 . . yes 102.6(4) 81.5(4) 92.1(4)
O3 Sr9 O4 4_564 . 2_555 yes 77.8(4) 69.2(4) 73.8(4)
O3 Sr9 O10 4_564 . 3_566 yes 147.9(4) 124.8(4) 136.2(4)
O3 Sr9 O10 4_564 . 4_564 yes 97.5(3) 77.0(3) 87.4(3)
O3 Sr9 O17 4_564 . 3_566 yes 178.7(4) 144.4(4) 161.8(4)
O3 Sr9 O17 4_564 . 4_564 yes 91.0(4) 82.3(4) 87.2(4)
O4 Sr9 O4 . . 2_555 yes 160.7(3) 157.9(3) 159.3(3)
O4 Sr9 O10 . . 3_566 yes 130.4(3) 125.0(3) 128.2(3)
O4 Sr9 O10 . . 4_564 yes 70.1(3) 56.1(3) 62.7(3)
O4 Sr9 O17 . . 3_566 yes 76.1(4) 63.1(3) 69.9(3)
O4 Sr9 O17 . . 4_564 yes 137.8(4) 112.0(3) 124.5(3)
O4 Sr9 O4 2_555 . . yes 160.7(3) 157.9(3) 159.3(3)
O4 Sr9 O10 2_555 . 3_566 yes 70.1(3) 56.1(3) 62.6(3)
O4 Sr9 O10 2_555 . 4_564 yes 130.4(3) 125.0(3) 128.2(3)
O4 Sr9 O17 2_555 . 3_566 yes 137.8(4) 112.0(3) 124.3(3)
O4 Sr9 O17 2_555 . 4_564 yes 76.1(4) 63.1(3) 69.8(3)
O10 Sr9 O10 3_566 . 4_564 yes 122.9(3) 122.1(3) 122.5(3)
O10 Sr9 O17 3_566 . 3_566 yes 67.7(3) 56.3(3) 61.8(3)
O10 Sr9 O17 3_566 . 4_564 yes 82.4(3) 79.8(3) 81.3(3)
O10 Sr9 O10 4_564 . 3_566 yes 122.9(3) 122.1(3) 122.5(3)
O10 Sr9 O17 4_564 . 3_566 yes 82.4(3) 79.8(3) 81.3(3)
O10 Sr9 O17 4_564 . 4_564 yes 67.7(3) 56.3(3) 61.9(3)
O17 Sr9 O17 3_566 . 4_564 yes 99.2(4) 98.6(4) 98.9(4)
O17 Sr9 O17 4_564 . 3_566 yes 99.2(4) 98.6(4) 98.9(4)
O3 Sr10 O3 3_556 . 4_554 yes 84.3(4) 84.1(4) 84.2(4)
O3 Sr10 O9 3_556 . . yes 95.7(4) 91.3(4) 93.5(4)
O3 Sr10 O9 3_556 . 2_555 yes 90.1(4) 87.0(4) 88.5(4)
O3 Sr10 O11 3_556 . 3_565 yes 63.6(4) 57.3(4) 60.4(4)
O3 Sr10 O11 3_556 . 4_565 yes 147.6(4) 136.0(4) 141.9(4)
O3 Sr10 O17 3_556 . 3_566 yes 107.1(3) 100.1(4) 103.7(4)
O3 Sr10 O17 3_556 . 4_564 yes 169.7(3) 158.2(3) 163.8(3)
O3 Sr10 O3 4_554 . 3_556 yes 84.3(4) 84.1(4) 84.2(4)
O3 Sr10 O9 4_554 . . yes 90.1(4) 87.0(4) 88.5(4)
O3 Sr10 O9 4_554 . 2_555 yes 95.7(4) 91.3(4) 93.5(4)
O3 Sr10 O11 4_554 . 3_565 yes 147.6(4) 136.0(4) 141.8(4)
O3 Sr10 O11 4_554 . 4_565 yes 63.6(4) 57.3(4) 60.5(4)
O3 Sr10 O17 4_554 . 3_566 yes 169.7(3) 158.2(3) 163.9(3)
O3 Sr10 O17 4_554 . 4_564 yes 107.1(3) 100.1(4) 103.8(4)
O9 Sr10 O9 . . 2_555 yes 177.3(4) 174.8(3) 175.9(3)
O9 Sr10 O11 . . 3_565 yes 114.8(4) 94.8(4) 105.2(4)
O9 Sr10 O11 . . 4_565 yes 81.0(4) 68.6(4) 74.4(4)
O9 Sr10 O17 . . 3_566 yes 81.6(3) 73.2(3) 77.3(3)
O9 Sr10 O17 . . 4_564 yes 103.5(3) 97.6(3) 100.6(3)
O9 Sr10 O9 2_555 . . yes 177.3(4) 174.8(3) 175.9(3)
O9 Sr10 O11 2_555 . 3_565 yes 81.0(4) 68.6(4) 74.3(4)
O9 Sr10 O11 2_555 . 4_565 yes 114.8(4) 94.8(4) 105.0(4)
O9 Sr10 O17 2_555 . 3_566 yes 103.5(3) 97.6(3) 100.6(3)
O9 Sr10 O17 2_555 . 4_564 yes 81.6(3) 73.2(3) 77.2(3)
O17 Sr10 O17 3_566 . 4_564 yes 72.1(3) 72.0(3) 72.0(3)
O17 Sr10 O17 4_564 . 3_566 yes 72.1(3) 72.0(3) 72.0(3)
O1 Sr11 O5 6_555 . . yes 78.0(4) 64.3(4) 71.2(4)
O1 Sr11 O5 6_555 . 6_545 yes 111.7(3) 103.2(3) 107.8(3)
O1 Sr11 O7 6_555 . 6_545 yes 106.8(4) 88.3(4) 97.6(4)
O1 Sr11 O13 6_555 . 6_545 yes 132.7(4) 119.2(5) 127.1(4)
O1 Sr11 O13 6_555 . 4_564 yes 63.3(4) 62.5(4) 62.9(4)
O1 Sr11 O16 6_555 . 6_545 yes 63.8(4) 51.0(3) 57.2(4)
O1 Sr11 O18 6_555 . 6_545 yes 80.8(5) 65.4(3) 72.7(4)
O1 Sr11 O18 6_555 . 4_564 yes 124.2(5) 117.4(4) 120.5(4)
O1 Sr11 O19 6_555 . . yes 161.2(4) 154.1(4) 157.6(4)
O5 Sr11 O5 . . 6_545 yes 99.0(5) 83.0(5) 91.2(5)
O5 Sr11 O7 . . 6_545 yes 139.6(4) 134.5(4) 137.2(4)
O5 Sr11 O13 . . 6_545 yes 165.6(4) 149.8(4) 157.6(4)
O5 Sr11 O13 . . 4_564 yes 87.1(7) 75.3(5) 80.9(6)
O5 Sr11 O16 . . 6_545 yes 81.4(5) 80.1(4) 80.7(4)
O5 Sr11 O18 . . 6_545 yes 149.0(5) 132.3(4) 141.6(5)
O5 Sr11 O18 . . 4_564 yes 94.9(5) 87.4(5) 91.3(5)
O5 Sr11 O19 . . . yes 94.1(5) 87.4(5) 90.9(5)
O7 Sr11 O13 6_545 . 6_545 yes 63.9(5) 51.1(3) 57.8(4)
O7 Sr11 O13 6_545 . 4_564 yes 133.2(4) 130.1(4) 131.4(5)
O7 Sr11 O16 6_545 . 6_545 yes 63.6(4) 58.8(4) 60.7(4)
O7 Sr11 O18 6_545 . 6_545 yes 58.5(4) 55.9(4) 57.3(4)
O7 Sr11 O18 6_545 . 4_564 yes 132.7(4) 122.4(4) 127.4(4)
O7 Sr11 O19 6_545 . . yes 92.5(5) 83.0(4) 87.5(5)
O13 Sr11 O13 6_545 . 4_564 yes 113.9(5) 81.4(7) 98.8(6)
O13 Sr11 O16 6_545 . 6_545 yes 122.1(4) 109.2(4) 115.1(4)
O13 Sr11 O18 6_545 . 6_545 yes 58.5(5) 52.9(5) 56.3(4)
O13 Sr11 O18 6_545 . 4_564 yes 75.0(4) 67.9(4) 71.6(4)
O13 Sr11 O19 6_545 . . yes 81.2(5) 63.9(4) 72.3(5)
O13 Sr11 O13 4_564 . 6_545 yes 113.9(5) 81.4(7) 98.8(6)
O13 Sr11 O16 4_564 . 6_545 yes 126.1(4) 112.6(5) 119.2(5)
O13 Sr11 O18 4_564 . 6_545 yes 77.6(5) 74.5(5) 75.7(5)
O13 Sr11 O18 4_564 . 4_564 yes 62.0(5) 55.6(4) 58.7(5)
O13 Sr11 O19 4_564 . . yes 133.4(4) 121.4(4) 127.5(4)
O16 Sr11 O18 6_545 . 6_545 yes 106.0(5) 67.4(4) 86.3(5)
O16 Sr11 O18 6_545 . 4_564 yes 176.1(5) 167.0(6) 169.6(5)
O16 Sr11 O19 6_545 . . yes 124.9(4) 93.8(4) 109.5(4)
O18 Sr11 O18 6_545 . 4_564 yes 112.2(4) 86.9(6) 100.0(5)
O18 Sr11 O19 6_545 . . yes 134.1(4) 119.3(5) 126.8(5)
O18 Sr11 O18 4_564 . 6_545 yes 112.2(4) 86.9(5) 100.0(5)
O18 Sr11 O19 4_564 . . yes 77.4(5) 63.3(4) 70.2(4)
O10 Ga1 O11 1_554 . . yes 113.4(7) 106.7(7) 110.5(7)
O10 Ga1 O14 1_554 . . yes 119.9(5) 117.8(5) 118.9(5)
O10 Ga1 O17 1_554 . 1_554 yes 113.7(5) 110.7(5) 112.2(5)
O11 Ga1 O14 . . . yes 101.6(6) 100.0(6) 100.9(6)
O11 Ga1 O17 . . 1_554 yes 107.2(7) 99.0(7) 103.1(7)
O14 Ga1 O17 . . 1_554 yes 111.7(6) 107.6(5) 109.6(6)
O3 Ga2 O6 1_564 . 1_565 yes 104.4(5) 95.6(5) 100.5(5)
O3 Ga2 O11 1_564 . . yes 113.4(7) 111.2(6) 112.1(7)
O3 Ga2 O15 1_564 . 1_565 yes 122.6(6) 121.8(6) 122.2(6)
O6 Ga2 O11 1_565 . . yes 101.8(6) 99.2(7) 100.7(7)
O6 Ga2 O15 1_565 . 1_565 yes 119.7(5) 107.2(5) 113.5(5)
O11 Ga2 O15 . . 1_565 yes 107.9(8) 103.9(8) 106.0(8)
O4 Ga3 O6 . . 1_565 yes 110.2(5) 107.4(5) 108.7(5)
O4 Ga3 O9 . . 1_565 yes 130.8(5) 119.6(5) 125.3(5)
O4 Ga3 O12 . . . yes 105.0(6) 96.4(6) 100.5(6)
O6 Ga3 O9 1_565 . 1_565 yes 110.3(5) 108.6(5) 109.5(5)
O6 Ga3 O12 1_565 . . yes 106.1(6) 99.1(6) 102.6(6)
O9 Ga3 O12 1_565 . . yes 111.5(6) 104.0(6) 107.5(6)
O1 Ga4 O5 1_565 . 6_555 yes 84.8(5) 73.3(5) 78.8(5)
O1 Ga4 O12 1_565 . . yes 115.6(6) 101.2(6) 108.2(6)
O1 Ga4 O16 1_565 . . yes 105.9(6) 102.0(7) 103.9(6)
O1 Ga4 O19 1_565 . 1_565 yes 134.2(6) 122.8(6) 128.8(6)
O12 Ga4 O16 . . . yes 104.3(6) 100.1(6) 102.8(6)
O12 Ga4 O19 . . 1_565 yes 102.1(6) 97.0(5) 99.4(6)
O16 Ga4 O19 . . 1_565 yes 113.1(7) 109.0(7) 110.8(7)
O5 Ga5 O7 . . . yes 118.9(7) 103.8(7) 110.7(7)
O5 Ga5 O8 . . . yes 128.0(6) 122.5(6) 125.2(6)
O5 Ga5 O16 . . . yes 106.6(7) 104.5(7) 105.3(7)
O7 Ga5 O8 . . . yes 107.0(6) 99.8(6) 104.2(6)
O7 Ga5 O16 . . . yes 110.6(6) 97.9(7) 103.8(7)
O8 Ga5 O16 . . . yes 107.6(6) 103.6(6) 105.7(6)
O2 Ga6 O7 . . . yes 105.2(6) 97.7(6) 101.8(6)
O2 Ga6 O13 . . . yes 115.2(8) 106.3(9) 110.9(9)
O2 Ga6 O18 . . . yes 126.1(8) 119.3(8) 122.9(8)
O7 Ga6 O13 . . . yes 113.1(7) 103.6(7) 107.9(7)
O7 Ga6 O18 . . . yes 110.6(7) 97.4(7) 103.5(7)
O13 Ga6 O18 . . . yes 110.5(10) 106.3(10) 108.5(10)

loop_
_geom_bond_atom_site_label_1
_geom_bond_atom_site_label_2
_geom_bond_site_symmetry_1
_geom_bond_site_symmetry_2
_geom_bond_publ_flag
_geom_bond_distance_max
_geom_bond_distance_min
_geom_bond_distance_av
Sr1 O1 . . yes 2.669(13) 2.487(13) 2.580(13)
Sr1 O2 . . yes 2.792(11) 2.583(11) 2.686(11)
Sr1 O7 . . yes 2.755(15) 2.661(17) 2.720(16)
Sr1 O8 . . yes 2.965(13) 2.855(13) 2.912(13)
Sr1 O9 . . yes 2.585(9) 2.449(9) 2.513(9)
Sr1 O10 . 4_564 yes 2.604(11) 2.568(12) 2.583(12)
Sr1 O11 . 4_565 yes 3.45(2) 2.899(19) 3.17(2)
Sr1 O15 . 4_555 yes 3.026(14) 2.727(14) 2.872(15)
Sr2 O2 . 4_564 yes 2.388(14) 2.318(14) 2.355(14)
Sr2 O4 . . yes 2.877(13) 2.555(13) 2.713(13)
Sr2 O8 . . yes 2.681(13) 2.565(13) 2.625(13)
Sr2 O11 . . yes 2.928(16) 2.496(15) 2.704(15)
Sr2 O12 . . yes 2.675(13) 2.527(15) 2.586(14)
Sr2 O14 . . yes 2.731(12) 2.563(12) 2.645(12)
Sr2 O16 . . yes 3.339(13) 2.664(13) 3.013(13)
Sr3 O4 . . yes 2.564(12) 2.494(12) 2.534(12)
Sr3 O8 . . yes 2.474(11) 2.414(10) 2.437(11)
Sr3 O9 . . yes 2.477(11) 2.433(11) 2.455(11)
Sr3 O10 . 4_564 yes 2.570(10) 2.460(10) 2.512(10)
Sr3 O14 . . yes 2.540(11) 2.441(11) 2.486(11)
Sr3 O17 . 3_566 yes 2.387(10) 2.315(10) 2.354(10)
Sr4 O3 . 3_566 yes 2.619(13) 2.571(13) 2.594(13)
Sr4 O4 . . yes 2.739(10) 2.687(10) 2.714(10)
Sr4 O6 . 1_565 yes 3.150(11) 2.592(12) 2.872(12)
Sr4 O6 . 3_565 yes 2.529(11) 2.472(10) 2.501(11)
Sr4 O11 . . yes 2.91(2) 2.577(19) 2.74(2)
Sr4 O14 . 3_565 yes 3.515(12) 2.642(12) 3.075(12)
Sr4 O17 . 3_566 yes 2.837(14) 2.425(14) 2.629(14)
Sr5 O1 . . yes 2.567(11) 2.458(12) 2.505(12)
Sr5 O2 . . yes 2.590(14) 2.430(14) 2.509(14)
Sr5 O13 . 7_556 yes 2.480(15) 2.288(14) 2.384(14)
Sr5 O15 . 4_555 yes 2.559(11) 2.503(11) 2.530(11)
Sr5 O18 . 1_545 yes 2.622(16) 2.467(17) 2.527(16)
Sr5 O19 . 4_555 yes 2.532(12) 2.374(12) 2.456(12)
Sr6 O1 . 1_565 yes 3.493(14) 2.895(14) 3.199(14)
Sr6 O4 . . yes 2.874(10) 2.699(10) 2.776(10)
Sr6 O7 . . yes 3.803(15) 2.571(15) 3.188(16)
Sr6 O8 . . yes 3.718(13) 2.948(13) 3.330(13)
Sr6 O10 . 4_564 yes 2.483(12) 2.387(12) 2.427(12)
Sr6 O12 . . yes 3.829(13) 2.673(13) 3.238(14)
Sr6 O15 . 4_565 yes 2.630(14) 2.412(13) 2.516(14)
Sr6 O16 . . yes 3.107(16) 2.637(16) 2.882(16)
Sr6 O18 . . yes 3.354(14) 2.383(14) 2.867(15)
Sr7 O1 . . yes 2.685(13) 2.533(12) 2.608(13)
Sr7 O5 . . yes 3.156(16) 2.595(15) 2.867(16)
Sr7 O5 . 6_545 yes 2.715(17) 2.466(17) 2.597(17)
Sr7 O7 . . yes 3.347(15) 2.377(16) 2.865(16)
Sr7 O13 . . yes 3.88(2) 2.621(18) 3.24(2)
Sr7 O13 . 7_556 yes 2.83(2) 2.530(19) 2.65(2)
Sr7 O16 . 6_545 yes 3.261(16) 2.449(16) 2.849(16)
Sr7 O19 . 6_555 yes 3.474(15) 2.554(15) 3.030(15)
Sr8 O6 . . yes 3.560(11) 2.796(11) 3.182(11)
Sr8 O8 . . yes 2.572(13) 2.416(13) 2.490(13)
Sr8 O12 . 1_545 yes 2.800(13) 2.433(13) 2.603(14)
Sr8 O14 . . yes 2.609(12) 2.430(12) 2.516(12)
Sr8 O15 . . yes 2.669(12) 2.636(14) 2.651(13)
Sr8 O18 . 4_564 yes 2.607(18) 2.450(19) 2.51(2)
Sr8 O19 . . yes 3.275(13) 2.701(13) 2.986(13)
Sr9 O3 . 3_566 yes 2.431(13) 2.368(12) 2.401(12)
Sr9 O3 . 4_564 yes 2.431(13) 2.368(12) 2.401(12)
Sr9 O4 . . yes 3.368(13) 2.495(13) 2.921(13)
Sr9 O4 . 2_555 yes 3.368(13) 2.495(13) 2.930(13)
Sr9 O10 . 3_566 yes 3.590(10) 2.837(11) 3.214(11)
Sr9 O10 . 4_564 yes 3.590(10) 2.837(11) 3.207(11)
Sr9 O17 . 3_566 yes 2.716(14) 2.527(13) 2.607(14)
Sr9 O17 . 4_564 yes 2.716(14) 2.527(13) 2.605(14)
Sr10 O3 . 3_556 yes 2.619(13) 2.426(12) 2.521(12)
Sr10 O3 . 4_554 yes 2.619(13) 2.426(12) 2.523(12)
Sr10 O9 . . yes 2.483(11) 2.412(11) 2.448(11)
Sr10 O9 . 2_555 yes 2.483(11) 2.412(11) 2.448(11)
Sr10 O17 . 3_566 yes 3.731(14) 2.965(14) 3.345(14)
Sr10 O17 . 4_564 yes 3.731(14) 2.965(14) 3.352(14)
Sr11 O1 . 6_555 yes 3.635(14) 2.873(13) 3.250(14)
Sr11 O5 . . yes 2.410(17) 2.318(16) 2.361(16)
Sr11 O7 . 6_545 yes 3.178(16) 2.806(16) 2.991(16)
Sr11 O13 . 6_545 yes 3.58(2) 2.73(2) 3.13(2)
Sr11 O13 . 4_564 yes 3.32(2) 2.37(2) 2.85(2)
Sr11 O16 . 6_545 yes 2.932(13) 2.552(13) 2.761(13)
Sr11 O18 . 6_545 yes 3.389(19) 2.693(18) 3.02(2)
Sr11 O18 . 4_564 yes 3.543(14) 2.490(14) 3.013(16)
Sr11 O19 . . yes 2.494(14) 2.425(15) 2.454(15)
Ga1 O10 . 1_554 yes 1.829(12) 1.807(12) 1.819(12)
Ga1 O11 . . yes 1.901(16) 1.822(16) 1.866(16)
Ga1 O14 . . yes 1.870(11) 1.808(10) 1.831(10)
Ga1 O17 . 1_554 yes 1.857(10) 1.810(10) 1.831(10)
Ga2 O3 . 1_564 yes 1.854(11) 1.787(11) 1.812(11)
Ga2 O6 . 1_565 yes 1.925(11) 1.858(11) 1.896(11)
Ga2 O11 . . yes 1.854(16) 1.794(16) 1.821(16)
Ga2 O15 . 1_565 yes 1.844(12) 1.794(12) 1.816(12)
Ga3 O4 . . yes 1.852(12) 1.825(12) 1.840(12)
Ga3 O6 . 1_565 yes 1.881(10) 1.831(10) 1.858(10)
Ga3 O9 . 1_565 yes 1.834(11) 1.792(11) 1.812(11)
Ga3 O12 . . yes 1.921(11) 1.867(13) 1.892(12)
Ga4 O1 . 1_565 yes 1.833(12) 1.803(12) 1.817(12)
Ga4 O12 . . yes 1.917(11) 1.836(11) 1.884(11)
Ga4 O16 . . yes 1.891(14) 1.850(15) 1.874(14)
Ga4 O19 . 1_565 yes 1.826(14) 1.782(14) 1.806(14)
Ga5 O5 . . yes 1.798(14) 1.744(15) 1.773(14)
Ga5 O7 . . yes 1.891(12) 1.779(13) 1.836(13)
Ga5 O8 . . yes 1.842(10) 1.806(10) 1.822(10)
Ga5 O16 . . yes 1.915(14) 1.857(15) 1.879(14)
Ga6 O2 . . yes 1.821(14) 1.789(14) 1.804(14)
Ga6 O7 . . yes 1.936(13) 1.795(12) 1.860(12)
Ga6 O13 . . yes 1.894(13) 1.689(13) 1.794(13)
Ga6 O18 . . yes 1.877(16) 1.776(17) 1.824(17)
